data_4334071
loop_
_publ_author_name
'Daniel J. Hutchinson'
'Lyall R. Hanton'
'Stephen C. Moratti'

_publ_contact_author 'Hanton, Lyall R.'
_publ_contact_author_email lhanton@Chemistry.otago.ac.nz
_publ_section_title
;
 Influence of Terminal Acryloyl Arms on the Coordination Chemistry of a
 Ditopic Pyrimidine-Hydrazone Ligand: Comparison of Pb(II), Zn(II),
 Cu(II), and Ag(I) Complexes
;
_journal_name_full 'Inorganic Chemistry'
_journal_page_first 2716
_journal_page_last 2728
_journal_paper_doi 10.1021/ic3027978
_journal_volume 52
_journal_year 2013
_chemical_formula_moiety 'C29 H31 Cl4 N9 O20 Pb2'
_chemical_formula_sum 'C29 H31 Cl4 N9 O20 Pb2'
_chemical_formula_weight 1381.83
_chemical_name_systematic
;
 ?
;
_space_group_IT_number 2
_symmetry_cell_setting triclinic
_symmetry_space_group_name_Hall '-P 1'
_symmetry_space_group_name_H-M 'P -1'
_atom_sites_solution_hydrogens geom
_atom_sites_solution_primary direct
_atom_sites_solution_secondary difmap
_audit_creation_method SHELXL-97
_cell_angle_alpha 117.6600(10)
_cell_angle_beta 92.1710(10)
_cell_angle_gamma 115.2450(10)
_cell_formula_units_Z 2
_cell_length_a 13.3813(5)
_cell_length_b 13.6338(5)
_cell_length_c 14.6157(6)
_cell_measurement_reflns_used 9982
_cell_measurement_temperature 91(2)
_cell_measurement_theta_max 28.89
_cell_measurement_theta_min 2.74
_cell_volume 2041.48(14)
_computing_cell_refinement 'Bruker SMART'
_computing_data_collection 'Bruker SMART'
_computing_data_reduction 'Bruker SAINT'
_computing_molecular_graphics 'Bruker SHELXTL'
_computing_publication_material 'Bruker SHELXTL'
_computing_structure_refinement 'SHELXL-97 (Sheldrick, 1997)'
_computing_structure_solution 'SIR97 (Altomare et al., 1999)'
_diffrn_ambient_temperature 91(2)
_diffrn_measured_fraction_theta_full 0.909
_diffrn_measured_fraction_theta_max 0.909
_diffrn_measurement_device_type 'Bruker APEX-II CCD'
_diffrn_measurement_method '\f and \w scans'
_diffrn_radiation_monochromator graphite
_diffrn_radiation_source 'fine-focus sealed tube'
_diffrn_radiation_type MoK\a
_diffrn_radiation_wavelength 0.71073
_diffrn_reflns_av_R_equivalents 0.0292
_diffrn_reflns_av_sigmaI/netI 0.0280
_diffrn_reflns_limit_h_max 15
_diffrn_reflns_limit_h_min -16
_diffrn_reflns_limit_k_max 15
_diffrn_reflns_limit_k_min -16
_diffrn_reflns_limit_l_max 17
_diffrn_reflns_limit_l_min -17
_diffrn_reflns_number 26459
_diffrn_reflns_theta_full 25.49
_diffrn_reflns_theta_max 25.49
_diffrn_reflns_theta_min 2.11
_diffrn_standards_number 0
_exptl_absorpt_coefficient_mu 8.591
_exptl_absorpt_correction_T_max 0.7459
_exptl_absorpt_correction_T_min 0.3955
_exptl_absorpt_correction_type multi-scan
_exptl_absorpt_process_details 'SADABS (Bruker, 2004)'
_exptl_crystal_colour 'light yellow'
_exptl_crystal_density_diffrn 2.248
_exptl_crystal_description rod
_exptl_crystal_F_000 1320
_exptl_crystal_size_max 0.57
_exptl_crystal_size_mid 0.17
_exptl_crystal_size_min 0.16
_refine_diff_density_max 1.350
_refine_diff_density_min -1.368
_refine_diff_density_rms 0.104
_refine_ls_extinction_method none
_refine_ls_goodness_of_fit_ref 1.032
_refine_ls_hydrogen_treatment constr
_refine_ls_matrix_type full
_refine_ls_number_parameters 581
_refine_ls_number_reflns 6916
_refine_ls_number_restraints 12
_refine_ls_restrained_S_all 1.060
_refine_ls_R_factor_all 0.0242
_refine_ls_R_factor_gt 0.0202
_refine_ls_shift/su_max 0.004
_refine_ls_shift/su_mean 0.000
_refine_ls_structure_factor_coef Fsqd
_refine_ls_weighting_details 'calc w=1/[\s^2^(Fo^2^)+(0.0101P)^2^+5.2836P] where P=(Fo^2^+2Fc^2^)/3'
_refine_ls_weighting_scheme calc
_refine_ls_wR_factor_gt 0.0416
_refine_ls_wR_factor_ref 0.0432
_reflns_number_gt 6259
_reflns_number_total 6916
_reflns_threshold_expression >2sigma(I)
_cod_data_source_file ic3027978_si_001_4.cif
_cod_data_source_block Complex_3(djh740)
_cod_original_sg_symbol_H-M 'P -1 '
_cod_database_code 4334071

loop_
_symmetry_equiv_pos_as_xyz
'x, y, z'
'-x, -y, -z'

loop_
_atom_site_label
_atom_site_type_symbol
_atom_site_fract_x
_atom_site_fract_y
_atom_site_fract_z
_atom_site_U_iso_or_equiv
_atom_site_adp_type
_atom_site_occupancy
_atom_site_symmetry_multiplicity
_atom_site_calc_flag
_atom_site_refinement_flags
C1 C 0.6383(4) 0.9677(5) 0.7835(4) 0.0371(12) Uani 1 1 d .
H1A H 0.6885 1.0006 0.7499 0.045 Uiso 1 1 calc R
H1B H 0.6023 0.8808 0.7581 0.045 Uiso 1 1 calc R
C2 C 0.6185(4) 1.0431(4) 0.8658(3) 0.0246(10) Uani 1 1 d .
H2 H 0.5683 1.0099 0.8991 0.030 Uiso 1 1 calc R
C3 C 0.6752(4) 1.1814(4) 0.9068(3) 0.0216(10) Uani 1 1 d .
C4 C 0.6802(4) 1.3726(4) 1.0260(4) 0.0233(10) Uani 1 1 d .
H4A H 0.6410 1.4043 1.0769 0.028 Uiso 1 1 calc R
H4B H 0.6571 1.3736 0.9628 0.028 Uiso 1 1 calc R
C5 C 0.8087(4) 1.4606(4) 1.0768(3) 0.0164(9) Uani 1 1 d .
C6 C 0.8695(4) 1.5535(4) 1.0535(3) 0.0190(9) Uani 1 1 d .
H6 H 0.8313 1.5606 1.0044 0.023 Uiso 1 1 calc R
C7 C 0.9867(4) 1.6352(4) 1.1033(3) 0.0182(9) Uani 1 1 d .
H7 H 1.0282 1.6985 1.0889 0.022 Uiso 1 1 calc R
C8 C 1.0411(4) 1.6213(4) 1.1746(3) 0.0163(9) Uani 1 1 d .
H8 H 1.1203 1.6743 1.2085 0.020 Uiso 1 1 calc R
C9 C 0.9763(3) 1.5274(4) 1.1952(3) 0.0130(8) Uani 1 1 d .
C10 C 1.0333(4) 1.5124(4) 1.2712(3) 0.0141(9) Uani 1 1 d .
H10 H 1.1126 1.5654 1.3043 0.017 Uiso 1 1 calc R
C11 C 1.1577(3) 1.4839(4) 1.4000(3) 0.0177(9) Uani 1 1 d .
H11A H 1.1855 1.5737 1.4472 0.027 Uiso 1 1 calc R
H11B H 1.1863 1.4699 1.3384 0.027 Uiso 1 1 calc R
H11C H 1.1843 1.4540 1.4380 0.027 Uiso 1 1 calc R
C12 C 0.9630(3) 1.3279(3) 1.3901(3) 0.0103(8) Uani 1 1 d .
C13 C 1.0093(3) 1.3124(4) 1.4659(3) 0.0125(8) Uani 1 1 d .
H13 H 1.0881 1.3601 1.5015 0.015 Uiso 1 1 calc R
C14 C 0.9321(3) 1.2219(4) 1.4859(3) 0.0114(8) Uani 1 1 d .
C15 C 0.7799(3) 1.1791(4) 1.3669(3) 0.0121(8) Uani 1 1 d .
C16 C 0.6534(3) 1.1104(4) 1.3148(3) 0.0145(9) Uani 1 1 d .
H16A H 0.6348 1.1626 1.2989 0.022 Uiso 1 1 calc R
H16B H 0.6124 1.0932 1.3628 0.022 Uiso 1 1 calc R
H16C H 0.6313 1.0312 1.2489 0.022 Uiso 1 1 calc R
C17 C 1.0919(3) 1.2691(4) 1.6203(3) 0.0171(9) Uani 1 1 d .
H17A H 1.0971 1.2870 1.6926 0.026 Uiso 1 1 calc R
H17B H 1.1312 1.3481 1.6225 0.026 Uiso 1 1 calc R
H17C H 1.1273 1.2186 1.5867 0.026 Uiso 1 1 calc R
C18 C 0.9263(3) 1.0623(4) 1.6206(3) 0.0146(9) Uani 1 1 d .
H18 H 1.0022 1.1129 1.6650 0.018 Uiso 1 1 calc R
C19 C 0.8471(3) 0.9485(4) 1.6204(3) 0.0133(9) Uani 1 1 d .
C20 C 0.8858(4) 0.9192(4) 1.6882(3) 0.0183(9) Uani 1 1 d .
H20 H 0.9601 0.9737 1.7361 0.022 Uiso 1 1 calc R
C21 C 0.8123(4) 0.8078(4) 1.6839(3) 0.0197(9) Uani 1 1 d .
H21 H 0.8365 0.7862 1.7287 0.024 Uiso 1 1 calc R
C22 C 0.7029(4) 0.7293(4) 1.6123(3) 0.0185(9) Uani 1 1 d .
H22 H 0.6526 0.6533 1.6073 0.022 Uiso 1 1 calc R
C23 C 0.6680(3) 0.7648(4) 1.5472(3) 0.0137(9) Uani 1 1 d .
C24 C 0.5461(3) 0.6843(4) 1.4741(3) 0.0174(9) Uani 1 1 d .
H24A H 0.5122 0.5990 1.4620 0.021 Uiso 1 1 calc R
H24B H 0.5002 0.7217 1.5082 0.021 Uiso 1 1 calc R
C25 C 0.4561(4) 0.5621(4) 1.2865(3) 0.0208(10) Uani 1 1 d .
C26 C 0.4669(4) 0.5544(4) 1.1837(4) 0.0274(11) Uani 1 1 d .
H26 H 0.5339 0.6151 1.1829 0.033 Uiso 1 1 calc R
C27 C 0.3838(4) 0.4637(4) 1.0938(4) 0.0334(12) Uani 1 1 d .
H27A H 0.3165 0.4028 1.0939 0.040 Uiso 1 1 calc R
H27B H 0.3918 0.4600 1.0295 0.040 Uiso 1 1 calc R
C28 C 0.6802(5) 0.9160(5) 0.0041(4) 0.0336(12) Uani 1 1 d .
C29 C 0.7327(5) 0.8466(5) -0.0613(4) 0.0420(13) Uani 1 1 d .
H29A H 0.7786 0.8913 -0.0927 0.063 Uiso 1 1 calc R
H29B H 0.6734 0.7624 -0.1177 0.063 Uiso 1 1 calc R
H29C H 0.7811 0.8398 -0.0170 0.063 Uiso 1 1 calc R
N1 N 0.8606(3) 1.4481(3) 1.1474(3) 0.0136(7) Uani 1 1 d .
N2 N 0.9752(3) 1.4268(3) 1.2928(2) 0.0123(7) Uani 1 1 d .
N3 N 1.0319(3) 1.4144(3) 1.3641(2) 0.0123(7) Uani 1 1 d .
N4 N 0.8483(3) 1.2618(3) 1.3409(2) 0.0110(7) Uani 1 1 d .
N5 N 0.8169(3) 1.1560(3) 1.4369(2) 0.0119(7) Uani 1 1 d .
N6 N 0.9705(3) 1.1986(3) 1.5581(2) 0.0110(7) Uani 1 1 d .
N7 N 0.8925(3) 1.0937(3) 1.5600(2) 0.0116(7) Uani 1 1 d .
N8 N 0.7391(3) 0.8731(3) 1.5511(3) 0.0133(7) Uani 1 1 d .
N9 N 0.6428(4) 0.9767(4) 0.0560(4) 0.0413(11) Uani 1 1 d .
O1 O 0.7423(3) 1.2364(3) 0.8715(2) 0.0305(8) Uani 1 1 d .
O2 O 0.6442(2) 1.2427(3) 0.9942(2) 0.0196(6) Uani 1 1 d .
O3 O 0.5447(2) 0.6762(3) 1.3725(2) 0.0183(6) Uani 1 1 d .
O4 O 0.3820(3) 0.4799(3) 1.2955(2) 0.0259(7) Uani 1 1 d .
O11 O 0.7494(2) 1.4295(3) 1.3395(2) 0.0191(6) Uani 1 1 d .
O12 O 0.5693(3) 1.2878(3) 1.2089(3) 0.0330(8) Uani 1 1 d .
O13 O 0.6440(3) 1.5085(3) 1.2932(3) 0.0339(8) Uani 1 1 d .
O14 O 0.5805(3) 1.4096(4) 1.3906(3) 0.0412(9) Uani 1 1 d .
O21 O 0.8988(3) 1.2284(3) 1.0422(2) 0.0283(7) Uani 1 1 d .
O22 O 0.9518(4) 1.1589(3) 1.1428(3) 0.0517(11) Uani 1 1 d .
O23 O 1.0942(3) 1.3048(4) 1.1114(3) 0.0553(11) Uani 1 1 d .
O24 O 0.9747(3) 1.0921(3) 0.9675(3) 0.0393(9) Uani 1 1 d .
O31 O 0.6975(2) 1.1275(3) 1.6279(2) 0.0216(7) Uani 1 1 d .
O32 O 0.5462(2) 1.1517(3) 1.6952(2) 0.0196(6) Uani 1 1 d .
O33 O 0.5621(2) 1.1386(3) 1.5308(2) 0.0237(7) Uani 1 1 d .
O34 O 0.6989(2) 1.3218(3) 1.6951(3) 0.0273(7) Uani 1 1 d .
O41 O 0.8170(2) 0.8985(3) 1.3354(2) 0.0210(7) Uani 1 1 d .
O42 O 0.6543(2) 0.8294(3) 1.2062(2) 0.0283(7) Uani 1 1 d .
O43 O 0.7661(5) 0.7343(6) 1.1607(4) 0.124(3) Uani 1 1 d U
O44 O 0.8385(4) 0.9437(6) 1.1990(4) 0.0971(19) Uani 1 1 d U
Cl1 Cl 0.63385(8) 1.40993(9) 1.30897(8) 0.0166(2) Uani 1 1 d .
Cl2 Cl 0.98206(9) 1.19483(10) 1.06553(8) 0.0223(2) Uani 1 1 d .
Cl3 Cl 0.62579(8) 1.18618(9) 1.63814(8) 0.0158(2) Uani 1 1 d .
Cl4 Cl 0.76730(10) 0.84602(14) 1.22128(9) 0.0383(3) Uani 1 1 d .
Pb1 Pb 0.773980(12) 1.257289(14) 1.172446(12) 0.01352(5) Uani 1 1 d .
Pb2 Pb 0.682649(12) 0.955744(13) 1.441753(11) 0.01142(5) Uani 1 1 d .

loop_
_atom_site_aniso_label
_atom_site_aniso_U_11
_atom_site_aniso_U_22
_atom_site_aniso_U_33
_atom_site_aniso_U_23
_atom_site_aniso_U_13
_atom_site_aniso_U_12
C1 0.035(3) 0.033(3) 0.041(3) 0.018(3) 0.016(2) 0.016(3)
C2 0.022(2) 0.027(3) 0.020(2) 0.014(2) 0.0034(19) 0.008(2)
C3 0.016(2) 0.025(2) 0.018(2) 0.012(2) -0.0018(19) 0.005(2)
C4 0.022(2) 0.029(3) 0.028(2) 0.020(2) 0.007(2) 0.016(2)
C5 0.019(2) 0.016(2) 0.019(2) 0.0098(19) 0.0077(18) 0.0113(19)
C6 0.024(2) 0.024(2) 0.019(2) 0.015(2) 0.0078(19) 0.016(2)
C7 0.024(2) 0.016(2) 0.022(2) 0.0141(19) 0.0116(19) 0.010(2)
C8 0.015(2) 0.017(2) 0.016(2) 0.0096(19) 0.0066(17) 0.0070(19)
C9 0.013(2) 0.014(2) 0.013(2) 0.0074(18) 0.0070(17) 0.0083(18)
C10 0.015(2) 0.014(2) 0.015(2) 0.0079(18) 0.0056(17) 0.0080(18)
C11 0.011(2) 0.019(2) 0.023(2) 0.014(2) 0.0036(18) 0.0038(19)
C12 0.013(2) 0.0090(19) 0.0102(19) 0.0048(17) 0.0046(16) 0.0068(17)
C13 0.009(2) 0.012(2) 0.013(2) 0.0063(17) 0.0021(16) 0.0033(17)
C14 0.014(2) 0.0097(19) 0.0090(19) 0.0026(17) 0.0032(16) 0.0078(18)
C15 0.013(2) 0.014(2) 0.015(2) 0.0088(18) 0.0081(17) 0.0089(18)
C16 0.010(2) 0.018(2) 0.020(2) 0.0149(19) 0.0036(17) 0.0055(18)
C17 0.009(2) 0.019(2) 0.024(2) 0.015(2) 0.0019(17) 0.0037(18)
C18 0.012(2) 0.017(2) 0.013(2) 0.0073(18) 0.0020(16) 0.0066(18)
C19 0.015(2) 0.013(2) 0.015(2) 0.0074(18) 0.0078(17) 0.0094(18)
C20 0.015(2) 0.024(2) 0.020(2) 0.015(2) 0.0056(18) 0.009(2)
C21 0.022(2) 0.023(2) 0.025(2) 0.019(2) 0.0077(19) 0.012(2)
C22 0.021(2) 0.018(2) 0.024(2) 0.016(2) 0.0112(19) 0.011(2)
C23 0.016(2) 0.011(2) 0.015(2) 0.0076(18) 0.0073(17) 0.0068(18)
C24 0.018(2) 0.015(2) 0.021(2) 0.0131(19) 0.0044(18) 0.0052(19)
C25 0.020(2) 0.017(2) 0.027(2) 0.010(2) 0.004(2) 0.012(2)
C26 0.032(3) 0.022(2) 0.024(2) 0.011(2) 0.005(2) 0.010(2)
C27 0.040(3) 0.025(3) 0.032(3) 0.016(2) 0.000(2) 0.013(2)
C28 0.053(3) 0.025(3) 0.024(3) 0.014(2) 0.014(3) 0.020(3)
C29 0.060(4) 0.029(3) 0.030(3) 0.009(2) 0.011(3) 0.024(3)
N1 0.0136(18) 0.0141(18) 0.0170(17) 0.0099(15) 0.0060(14) 0.0081(15)
N2 0.0163(18) 0.0113(17) 0.0111(16) 0.0061(15) 0.0063(14) 0.0078(15)
N3 0.0080(17) 0.0151(17) 0.0149(17) 0.0105(15) 0.0018(14) 0.0041(15)
N4 0.0105(17) 0.0121(17) 0.0113(16) 0.0066(14) 0.0029(13) 0.0059(15)
N5 0.0128(18) 0.0118(17) 0.0156(17) 0.0105(15) 0.0055(14) 0.0060(15)
N6 0.0078(17) 0.0096(16) 0.0153(17) 0.0091(15) 0.0022(13) 0.0014(14)
N7 0.0121(17) 0.0138(17) 0.0136(17) 0.0085(15) 0.0050(14) 0.0086(15)
N8 0.0152(18) 0.0143(18) 0.0151(17) 0.0092(15) 0.0067(14) 0.0092(16)
N9 0.054(3) 0.035(3) 0.035(3) 0.021(2) 0.019(2) 0.018(2)
O1 0.0255(18) 0.0347(19) 0.0240(17) 0.0181(16) 0.0073(14) 0.0066(16)
O2 0.0173(16) 0.0214(16) 0.0180(15) 0.0111(13) 0.0047(12) 0.0074(13)
O3 0.0202(16) 0.0171(15) 0.0158(15) 0.0084(13) 0.0033(12) 0.0084(13)
O4 0.0219(17) 0.0228(17) 0.0331(18) 0.0179(15) 0.0049(14) 0.0082(15)
O11 0.0153(15) 0.0206(16) 0.0198(15) 0.0090(13) 0.0021(12) 0.0099(13)
O12 0.0207(17) 0.0269(18) 0.0297(18) 0.0045(15) -0.0024(14) 0.0077(15)
O13 0.0276(19) 0.0338(19) 0.059(2) 0.0335(18) 0.0137(17) 0.0198(16)
O14 0.038(2) 0.063(3) 0.038(2) 0.033(2) 0.0275(17) 0.030(2)
O21 0.0339(19) 0.0380(19) 0.0214(16) 0.0150(15) 0.0095(14) 0.0253(16)
O22 0.106(3) 0.044(2) 0.030(2) 0.0279(18) 0.026(2) 0.046(2)
O23 0.0186(19) 0.056(3) 0.043(2) 0.003(2) 0.0088(17) 0.0073(19)
O24 0.058(2) 0.042(2) 0.0249(18) 0.0107(17) 0.0177(17) 0.038(2)
O31 0.0196(16) 0.0249(16) 0.0209(16) 0.0081(14) 0.0050(13) 0.0161(14)
O32 0.0145(15) 0.0271(17) 0.0226(16) 0.0173(14) 0.0095(13) 0.0098(14)
O33 0.0244(17) 0.0322(18) 0.0230(16) 0.0189(15) 0.0090(13) 0.0159(15)
O34 0.0168(16) 0.0128(15) 0.044(2) 0.0125(15) 0.0092(14) 0.0035(13)
O41 0.0243(17) 0.0321(17) 0.0163(15) 0.0135(14) 0.0086(13) 0.0208(15)
O42 0.0165(16) 0.0365(19) 0.0331(18) 0.0226(16) 0.0006(14) 0.0101(15)
O43 0.135(5) 0.150(5) 0.042(3) -0.028(3) -0.023(3) 0.128(4)
O44 0.033(2) 0.181(5) 0.089(3) 0.112(4) 0.019(2) 0.018(3)
Cl1 0.0137(5) 0.0166(5) 0.0196(5) 0.0102(4) 0.0064(4) 0.0070(4)
Cl2 0.0273(6) 0.0262(6) 0.0188(5) 0.0116(5) 0.0093(5) 0.0179(5)
Cl3 0.0117(5) 0.0147(5) 0.0206(5) 0.0092(4) 0.0060(4) 0.0063(4)
Cl4 0.0265(6) 0.0725(10) 0.0179(6) 0.0206(6) 0.0091(5) 0.0301(7)
Pb1 0.01243(9) 0.01221(8) 0.01495(8) 0.00864(7) 0.00325(6) 0.00392(7)
Pb2 0.00903(8) 0.01186(8) 0.01438(8) 0.00852(7) 0.00278(6) 0.00436(7)

loop_
_atom_type_symbol
_atom_type_description
_atom_type_scat_dispersion_real
_atom_type_scat_dispersion_imag
_atom_type_scat_source
C C 0.0033 0.0016 'International Tables Vol C Tables 4.2.6.8 and 6.1.1.4'
H H 0.0000 0.0000 'International Tables Vol C Tables 4.2.6.8 and 6.1.1.4'
N N 0.0061 0.0033 'International Tables Vol C Tables 4.2.6.8 and 6.1.1.4'
O O 0.0106 0.0060 'International Tables Vol C Tables 4.2.6.8 and 6.1.1.4'
Cl Cl 0.1484 0.1585 'International Tables Vol C Tables 4.2.6.8 and 6.1.1.4'
Pb Pb -3.3944 10.1111 'International Tables Vol C Tables 4.2.6.8 and 6.1.1.4'

loop_
_geom_angle_atom_site_label_1
_geom_angle_atom_site_label_2
_geom_angle_atom_site_label_3
_geom_angle
C2 C1 H1A 120.0
C2 C1 H1B 120.0
H1A C1 H1B 120.0
C1 C2 C3 120.5(4)
C1 C2 H2 119.8
C3 C2 H2 119.8
O1 C3 O2 122.8(4)
O1 C3 C2 126.4(4)
O2 C3 C2 110.8(4)
O2 C4 C5 112.7(3)
O2 C4 H4A 109.0
C5 C4 H4A 109.0
O2 C4 H4B 109.0
C5 C4 H4B 109.0
H4A C4 H4B 107.8
N1 C5 C6 121.7(4)
N1 C5 C4 117.4(4)
C6 C5 C4 120.9(4)
C7 C6 C5 119.9(4)
C7 C6 H6 120.1
C5 C6 H6 120.1
C8 C7 C6 118.7(4)
C8 C7 H7 120.7
C6 C7 H7 120.7
C7 C8 C9 119.1(4)
C7 C8 H8 120.5
C9 C8 H8 120.5
N1 C9 C8 122.2(4)
N1 C9 C10 118.4(3)
C8 C9 C10 119.4(4)
N2 C10 C9 120.9(4)
N2 C10 H10 119.5
C9 C10 H10 119.5
N3 C11 H11A 109.5
N3 C11 H11B 109.5
H11A C11 H11B 109.5
N3 C11 H11C 109.5
H11A C11 H11C 109.5
H11B C11 H11C 109.5
N4 C12 N3 116.8(3)
N4 C12 C13 121.6(3)
N3 C12 C13 121.5(3)
C12 C13 C14 116.9(4)
C12 C13 H13 121.5
C14 C13 H13 121.5
N5 C14 N6 117.7(3)
N5 C14 C13 121.4(3)
N6 C14 C13 120.9(3)
N5 C15 N4 125.0(3)
N5 C15 C16 118.2(3)
N4 C15 C16 116.8(3)
C15 C16 H16A 109.5
C15 C16 H16B 109.5
H16A C16 H16B 109.5
C15 C16 H16C 109.5
H16A C16 H16C 109.5
H16B C16 H16C 109.5
N6 C17 H17A 109.5
N6 C17 H17B 109.5
H17A C17 H17B 109.5
N6 C17 H17C 109.5
H17A C17 H17C 109.5
H17B C17 H17C 109.5
N7 C18 C19 120.8(4)
N7 C18 H18 119.6
C19 C18 H18 119.6
N8 C19 C20 122.4(4)
N8 C19 C18 118.4(3)
C20 C19 C18 119.2(4)
C21 C20 C19 119.0(4)
C21 C20 H20 120.5
C19 C20 H20 120.5
C22 C21 C20 119.1(4)
C22 C21 H21 120.5
C20 C21 H21 120.5
C21 C22 C23 119.4(4)
C21 C22 H22 120.3
C23 C22 H22 120.3
N8 C23 C22 121.8(4)
N8 C23 C24 118.3(3)
C22 C23 C24 119.8(4)
O3 C24 C23 110.3(3)
O3 C24 H24A 109.6
C23 C24 H24A 109.6
O3 C24 H24B 109.6
C23 C24 H24B 109.6
H24A C24 H24B 108.1
O4 C25 O3 123.9(4)
O4 C25 C26 125.5(4)
O3 C25 C26 110.6(4)
C27 C26 C25 120.9(5)
C27 C26 H26 119.6
C25 C26 H26 119.6
C26 C27 H27A 120.0
C26 C27 H27B 120.0
H27A C27 H27B 120.0
N9 C28 C29 176.3(5)
C28 C29 H29A 109.5
C28 C29 H29B 109.5
H29A C29 H29B 109.5
C28 C29 H29C 109.5
H29A C29 H29C 109.5
H29B C29 H29C 109.5
C5 N1 C9 118.5(3)
C5 N1 Pb1 125.9(3)
C9 N1 Pb1 114.2(2)
C10 N2 N3 119.4(3)
C10 N2 Pb1 117.6(3)
N3 N2 Pb1 121.4(2)
N2 N3 C12 116.2(3)
N2 N3 C11 119.2(3)
C12 N3 C11 124.5(3)
C15 N4 C12 117.5(3)
C15 N4 Pb1 121.5(2)
C12 N4 Pb1 119.4(2)
C15 N5 C14 117.5(3)
C15 N5 Pb2 120.5(2)
C14 N5 Pb2 120.2(2)
C14 N6 N7 117.1(3)
C14 N6 C17 122.5(3)
N7 N6 C17 119.9(3)
C18 N7 N6 119.6(3)
C18 N7 Pb2 119.0(3)
N6 N7 Pb2 121.4(2)
C23 N8 C19 118.3(3)
C23 N8 Pb2 125.0(3)
C19 N8 Pb2 116.6(2)
C3 O2 C4 113.1(3)
C25 O3 C24 113.4(3)
Cl1 O11 Pb1 108.53(14)
Cl2 O21 Pb1 115.55(16)
Cl3 O31 Pb2 120.56(15)
Cl4 O41 Pb2 109.30(15)
O14 Cl1 O13 111.2(2)
O14 Cl1 O12 110.4(2)
O13 Cl1 O12 109.8(2)
O14 Cl1 O11 109.57(19)
O13 Cl1 O11 108.91(18)
O12 Cl1 O11 106.79(18)
O23 Cl2 O24 111.2(2)
O23 Cl2 O22 110.1(3)
O24 Cl2 O22 111.9(2)
O23 Cl2 O21 108.4(2)
O24 Cl2 O21 108.77(19)
O22 Cl2 O21 106.3(2)
O34 Cl3 O32 110.37(18)
O34 Cl3 O33 110.26(18)
O32 Cl3 O33 109.40(18)
O34 Cl3 O31 108.86(18)
O32 Cl3 O31 109.57(17)
O33 Cl3 O31 108.34(17)
O43 Cl4 O42 112.0(3)
O43 Cl4 O44 113.2(4)
O42 Cl4 O44 107.6(2)
O43 Cl4 O41 109.0(3)
O42 Cl4 O41 108.54(18)
O44 Cl4 O41 106.3(2)
N2 Pb1 N1 66.22(10)
N2 Pb1 N4 61.37(10)
N1 Pb1 N4 124.73(10)
N2 Pb1 O21 76.64(10)
N1 Pb1 O21 69.80(10)
N4 Pb1 O21 112.04(9)
N2 Pb1 O11 75.08(9)
N1 Pb1 O11 78.30(9)
N4 Pb1 O11 72.74(9)
O21 Pb1 O11 143.77(10)
N7 Pb2 O41 68.25(9)
N7 Pb2 O31 70.89(9)
O41 Pb2 O31 138.71(9)
N7 Pb2 N5 61.93(10)
O41 Pb2 N5 74.50(10)
O31 Pb2 N5 81.51(10)
N7 Pb2 N8 64.98(10)
O41 Pb2 N8 85.06(9)
O31 Pb2 N8 83.12(9)
N5 Pb2 N8 126.88(10)

loop_
_geom_bond_atom_site_label_1
_geom_bond_atom_site_label_2
_geom_bond_distance
C1 C2 1.296(6)
C1 H1A 0.9300
C1 H1B 0.9300
C2 C3 1.478(6)
C2 H2 0.9300
C3 O1 1.207(5)
C3 O2 1.359(5)
C4 O2 1.442(5)
C4 C5 1.504(6)
C4 H4A 0.9700
C4 H4B 0.9700
C5 N1 1.336(5)
C5 C6 1.387(6)
C6 C7 1.379(6)
C6 H6 0.9300
C7 C8 1.378(6)
C7 H7 0.9300
C8 C9 1.383(6)
C8 H8 0.9300
C9 N1 1.357(5)
C9 C10 1.461(6)
C10 N2 1.286(5)
C10 H10 0.9300
C11 N3 1.456(5)
C11 H11A 0.9600
C11 H11B 0.9600
C11 H11C 0.9600
C12 N4 1.349(5)
C12 N3 1.379(5)
C12 C13 1.390(5)
C13 C14 1.396(5)
C13 H13 0.9300
C14 N5 1.354(5)
C14 N6 1.374(5)
C15 N5 1.335(5)
C15 N4 1.342(5)
C15 C16 1.487(5)
C16 H16A 0.9600
C16 H16B 0.9600
C16 H16C 0.9600
C17 N6 1.461(5)
C17 H17A 0.9600
C17 H17B 0.9600
C17 H17C 0.9600
C18 N7 1.288(5)
C18 C19 1.457(6)
C18 H18 0.9300
C19 N8 1.352(5)
C19 C20 1.385(6)
C20 C21 1.381(6)
C20 H20 0.9300
C21 C22 1.376(6)
C21 H21 0.9300
C22 C23 1.394(6)
C22 H22 0.9300
C23 N8 1.344(5)
C23 C24 1.503(6)
C24 O3 1.436(5)
C24 H24A 0.9700
C24 H24B 0.9700
C25 O4 1.207(5)
C25 O3 1.380(5)
C25 C26 1.474(6)
C26 C27 1.304(6)
C26 H26 0.9300
C27 H27A 0.9300
C27 H27B 0.9300
C28 N9 1.144(6)
C28 C29 1.443(7)
C29 H29A 0.9600
C29 H29B 0.9600
C29 H29C 0.9600
N1 Pb1 2.567(3)
N2 N3 1.378(4)
N2 Pb1 2.499(3)
N4 Pb1 2.584(3)
N5 Pb2 2.587(3)
N6 N7 1.378(4)
N7 Pb2 2.553(3)
N8 Pb2 2.588(3)
O11 Cl1 1.465(3)
O11 Pb1 2.642(3)
O12 Cl1 1.440(3)
O13 Cl1 1.419(3)
O14 Cl1 1.415(3)
O21 Cl2 1.455(3)
O21 Pb1 2.584(3)
O22 Cl2 1.435(3)
O23 Cl2 1.422(4)
O24 Cl2 1.425(3)
O31 Cl3 1.462(3)
O31 Pb2 2.563(3)
O32 Cl3 1.434(3)
O33 Cl3 1.446(3)
O34 Cl3 1.426(3)
O41 Cl4 1.462(3)
O41 Pb2 2.557(3)
O42 Cl4 1.422(3)
O43 Cl4 1.352(5)
O44 Cl4 1.459(5)
